data_4067170
loop_
_publ_author_name
'Xu, Tao'
'Gong, Wei-tao'
'Ye, Jun-wei'
'Lin, Yuan'
'Ning, Gui-ling'

_publ_section_title
;
 Unprecedented Ring Transformation of an \a,\a&#x2032;-Monosubstituted
 2,4,5-Triphenylpyrylium Salt with \h3-Phosphines: Efficient Synthesis of
 Aryl- and Alkylphosphonium Triphenylcyclopentadienylides
;
_journal_issue 24
_journal_name_full Organometallics
_journal_page_first 6744
_journal_paper_doi 10.1021/om100872f
_journal_volume 29
_journal_year 2010
_chemical_formula_sum 'C32 H29 Cl2 P'
_chemical_formula_weight 515.42
_chemical_name_systematic
; 
 Dimethylphenylphosphonium 2,3,5-triphenylcyclopentadienylide 
;
_space_group_IT_number 14
_symmetry_cell_setting monoclinic
_symmetry_space_group_name_Hall '-P 2ybc'
_symmetry_space_group_name_H-M 'P 1 21/c 1'
_atom_sites_solution_hydrogens geom
_atom_sites_solution_primary direct
_atom_sites_solution_secondary difmap
_audit_creation_method SHELXL-97
_cell_angle_alpha 90.00
_cell_angle_beta 102.671(2)
_cell_angle_gamma 90.00
_cell_formula_units_Z 4
_cell_length_a 16.5447(5)
_cell_length_b 9.0530(3)
_cell_length_c 18.7979(5)
_cell_measurement_reflns_used 14337
_cell_measurement_temperature 293(2)
_cell_measurement_theta_max 2.51
_cell_measurement_theta_min 27.51
_cell_volume 2746.96(14)
_computing_cell_refinement 'SAINT (Bruker, 1997)'
_computing_data_collection 'SMART (Bruker, 1997)'
_computing_data_reduction SAINT
_computing_molecular_graphics SHELXTL
_computing_publication_material SHELXTL
_computing_structure_refinement SHELXTL
_computing_structure_solution 'SHELXTL (Bruker, 1997)'
_diffrn_ambient_temperature 293(2)
_diffrn_detector_area_resol_mean 'Bruker SMART CCD area-detector'
_diffrn_measured_fraction_theta_full 0.984
_diffrn_measured_fraction_theta_max 0.984
_diffrn_measurement_device_type 'CCD area detector'
_diffrn_measurement_method '\f and \w scans'
_diffrn_radiation_monochromator graphite
_diffrn_radiation_source 'fine-focus sealed tube'
_diffrn_radiation_type MoK\a
_diffrn_radiation_wavelength 0.71073
_diffrn_reflns_av_R_equivalents 0.0310
_diffrn_reflns_av_sigmaI/netI 0.0417
_diffrn_reflns_limit_h_max 21
_diffrn_reflns_limit_h_min -20
_diffrn_reflns_limit_k_max 11
_diffrn_reflns_limit_k_min -11
_diffrn_reflns_limit_l_max 24
_diffrn_reflns_limit_l_min -23
_diffrn_reflns_number 14337
_diffrn_reflns_theta_full 27.51
_diffrn_reflns_theta_max 27.51
_diffrn_reflns_theta_min 2.51
_diffrn_standards_number 0
_exptl_absorpt_coefficient_mu 0.313
_exptl_absorpt_correction_T_max 0.9429
_exptl_absorpt_correction_T_min 0.9258
_exptl_absorpt_correction_type empirical
_exptl_absorpt_process_details '(SADABS; Sheldrick, 1996)'
_exptl_crystal_colour block
_exptl_crystal_density_diffrn 1.246
_exptl_crystal_density_meas ?
_exptl_crystal_density_method 'not measured'
_exptl_crystal_description yellow
_exptl_crystal_F_000 1080
_exptl_crystal_size_max 0.25
_exptl_crystal_size_mid 0.21
_exptl_crystal_size_min 0.19
_refine_diff_density_max 0.888
_refine_diff_density_min -0.835
_refine_diff_density_rms 0.070
_refine_ls_extinction_coef 0
_refine_ls_extinction_method none
_refine_ls_goodness_of_fit_ref 1.051
_refine_ls_hydrogen_treatment constr
_refine_ls_matrix_type full
_refine_ls_number_parameters 316
_refine_ls_number_reflns 6219
_refine_ls_number_restraints 0
_refine_ls_restrained_S_all 1.051
_refine_ls_R_factor_all 0.1065
_refine_ls_R_factor_gt 0.0770
_refine_ls_shift/su_max 0.006
_refine_ls_shift/su_mean 0.000
_refine_ls_structure_factor_coef Fsqd
_refine_ls_weighting_details 'calc w=1/[\s^2^(Fo^2^)+(0.2200P)^2^+0.0000P] where P=(Fo^2^+2Fc^2^)/3'
_refine_ls_weighting_scheme calc
_refine_ls_wR_factor_gt 0.2682
_refine_ls_wR_factor_ref 0.3067
_reflns_number_gt 4219
_reflns_number_total 6219
_reflns_threshold_expression >2sigma(I)
_cod_data_source_file om100872f_si_002.cif
_cod_data_source_block 5c
_cod_depositor_comments
;
The following automatic conversions were performed:

'_symmetry_cell_setting' value 'Monoclinic' changed to 'monoclinic'
according to /home/saulius/struct/CIF-dictionaries/cif_core.dic
dictionary named 'cif_core.dic' version 2.4.1 from 2010-06-29.

Automatic conversion script
Id: cif_fix_values 1715 2011-07-08 13:25:40Z adriana 

The following automatic conversions were performed:

'_exptl_crystal_density_meas' value 'not measured' was changed to '?'
- the value is perceived as not measured.

Automatic conversion script
Id: cif_fix_values 3008 2015-01-20 13:52:24Z robertas 
;
_cod_original_sg_symbol_H-M 'P2(1)/c  '
_cod_database_code 4067170

loop_
_symmetry_equiv_pos_as_xyz
'x, y, z'
'-x, y+1/2, -z+1/2'
'-x, -y, -z'
'x, -y-1/2, z-1/2'

loop_
_atom_site_label
_atom_site_type_symbol
_atom_site_fract_x
_atom_site_fract_y
_atom_site_fract_z
_atom_site_U_iso_or_equiv
_atom_site_adp_type
_atom_site_occupancy
_atom_site_symmetry_multiplicity
_atom_site_calc_flag
_atom_site_refinement_flags
C1 C 0.20680(17) 0.4964(3) 0.17286(15) 0.0362(6) Uani 1 1 d .
C2 C 0.24055(17) 0.6348(3) 0.19446(15) 0.0354(6) Uani 1 1 d .
C3 C 0.28721(17) 0.6229(3) 0.26841(15) 0.0374(6) Uani 1 1 d .
C4 C 0.28112(18) 0.4712(3) 0.29049(15) 0.0382(6) Uani 1 1 d .
C5 C 0.23262(18) 0.3973(3) 0.23214(16) 0.0405(7) Uani 1 1 d .
H5A H 0.2189 0.2977 0.2317 0.049 Uiso 1 1 calc R
C6 C 0.32681(19) 0.3995(3) 0.35811(15) 0.0406(7) Uani 1 1 d .
C7 C 0.4123(2) 0.4188(4) 0.38193(19) 0.0514(8) Uani 1 1 d .
H7A H 0.4406 0.4770 0.3546 0.062 Uiso 1 1 calc R
C8 C 0.4556(3) 0.3533(4) 0.4450(2) 0.0602(10) Uani 1 1 d .
H8A H 0.5123 0.3688 0.4600 0.072 Uiso 1 1 calc R
C9 C 0.4164(3) 0.2662(4) 0.48581(19) 0.0634(11) Uani 1 1 d .
H9A H 0.4458 0.2227 0.5285 0.076 Uiso 1 1 calc R
C10 C 0.3325(3) 0.2433(4) 0.4629(2) 0.0622(10) Uani 1 1 d .
H10A H 0.3054 0.1828 0.4902 0.075 Uiso 1 1 calc R
C11 C 0.2872(2) 0.3093(4) 0.39941(18) 0.0489(8) Uani 1 1 d .
H11A H 0.2304 0.2928 0.3849 0.059 Uiso 1 1 calc R
C12 C 0.15854(17) 0.4535(3) 0.09987(16) 0.0385(6) Uani 1 1 d .
C13 C 0.09306(19) 0.3551(4) 0.09249(18) 0.0478(8) Uani 1 1 d .
H13A H 0.0788 0.3173 0.1341 0.057 Uiso 1 1 calc R
C14 C 0.0484(2) 0.3118(4) 0.0244(2) 0.0589(9) Uani 1 1 d .
H14A H 0.0048 0.2455 0.0209 0.071 Uiso 1 1 calc R
C15 C 0.0681(2) 0.3659(5) -0.0373(2) 0.0635(10) Uani 1 1 d .
H15A H 0.0380 0.3369 -0.0829 0.076 Uiso 1 1 calc R
C16 C 0.1324(3) 0.4628(5) -0.0318(2) 0.0620(10) Uani 1 1 d .
H16A H 0.1462 0.4990 -0.0739 0.074 Uiso 1 1 calc R
C17 C 0.1776(2) 0.5081(4) 0.03625(18) 0.0514(8) Uani 1 1 d .
H17A H 0.2208 0.5752 0.0392 0.062 Uiso 1 1 calc R
C18 C 0.23140(19) 0.7714(3) 0.14982(16) 0.0402(7) Uani 1 1 d .
C19 C 0.2996(2) 0.8474(4) 0.13748(18) 0.0503(8) Uani 1 1 d .
H19A H 0.3524 0.8110 0.1568 0.060 Uiso 1 1 calc R
C20 C 0.2908(3) 0.9763(4) 0.0971(2) 0.0658(10) Uani 1 1 d .
H20A H 0.3374 1.0261 0.0897 0.079 Uiso 1 1 calc R
C21 C 0.2121(3) 1.0317(5) 0.0674(3) 0.0729(12) Uani 1 1 d .
H21A H 0.2058 1.1178 0.0397 0.088 Uiso 1 1 calc R
C22 C 0.1435(3) 0.9572(5) 0.0795(3) 0.0709(11) Uani 1 1 d .
H22A H 0.0907 0.9943 0.0606 0.085 Uiso 1 1 calc R
C23 C 0.1529(2) 0.8284(4) 0.1193(2) 0.0539(8) Uani 1 1 d .
H23A H 0.1060 0.7783 0.1260 0.065 Uiso 1 1 calc R
C24 C 0.2517(2) 0.9311(4) 0.3022(2) 0.0590(9) Uani 1 1 d .
H24A H 0.2499 0.9593 0.2526 0.089 Uiso 1 1 calc R
H24B H 0.2727 1.0118 0.3340 0.089 Uiso 1 1 calc R
H24C H 0.1969 0.9064 0.3075 0.089 Uiso 1 1 calc R
C25 C 0.3162(3) 0.7337(4) 0.4187(2) 0.0578(9) Uani 1 1 d .
H25A H 0.3507 0.6497 0.4352 0.087 Uiso 1 1 calc R
H25B H 0.2603 0.7125 0.4222 0.087 Uiso 1 1 calc R
H25C H 0.3363 0.8177 0.4485 0.087 Uiso 1 1 calc R
C26 C 0.42245(18) 0.8371(3) 0.32741(16) 0.0407(7) Uani 1 1 d .
C27 C 0.4506(2) 0.9687(4) 0.3624(2) 0.0509(8) Uani 1 1 d .
H27A H 0.4155 1.0262 0.3834 0.061 Uiso 1 1 calc R
C28 C 0.5318(2) 1.0135(4) 0.3658(2) 0.0597(10) Uani 1 1 d .
H28A H 0.5508 1.1013 0.3892 0.072 Uiso 1 1 calc R
C29 C 0.5836(2) 0.9306(4) 0.3352(2) 0.0565(9) Uani 1 1 d .
H29A H 0.6381 0.9609 0.3386 0.068 Uiso 1 1 calc R
C30 C 0.5559(2) 0.8026(4) 0.2993(2) 0.0555(9) Uani 1 1 d .
H30A H 0.5912 0.7470 0.2776 0.067 Uiso 1 1 calc R
C31 C 0.4751(2) 0.7557(4) 0.29510(18) 0.0448(7) Uani 1 1 d .
H31A H 0.4564 0.6690 0.2704 0.054 Uiso 1 1 calc R
C32 C 0.0680(4) 0.9310(13) 0.7866(4) 0.160(4) Uani 1 1 d .
H32A H 0.1008 0.8580 0.7678 0.193 Uiso 1 1 calc R
H32B H 0.0859 1.0275 0.7737 0.193 Uiso 1 1 calc R
Cl1 Cl -0.03282(15) 0.9081(5) 0.74325(12) 0.1933(14) Uani 1 1 d .
Cl2 Cl 0.08922(14) 0.9178(5) 0.87553(12) 0.2182(18) Uani 1 1 d .
P1 P 0.31866(5) 0.77309(9) 0.32547(4) 0.0398(3) Uani 1 1 d .

loop_
_atom_site_aniso_label
_atom_site_aniso_U_11
_atom_site_aniso_U_22
_atom_site_aniso_U_33
_atom_site_aniso_U_23
_atom_site_aniso_U_13
_atom_site_aniso_U_12
C1 0.0315(12) 0.0372(15) 0.0386(14) 0.0003(12) 0.0048(11) 0.0011(11)
C2 0.0334(13) 0.0341(14) 0.0384(14) 0.0005(11) 0.0074(11) 0.0015(11)
C3 0.0346(13) 0.0361(15) 0.0407(14) -0.0023(12) 0.0065(11) -0.0026(11)
C4 0.0370(14) 0.0403(16) 0.0364(14) 0.0028(12) 0.0063(11) 0.0001(12)
C5 0.0417(15) 0.0357(15) 0.0431(15) 0.0008(12) 0.0069(13) -0.0031(12)
C6 0.0472(16) 0.0353(15) 0.0368(14) -0.0019(12) 0.0037(13) 0.0011(12)
C7 0.0489(18) 0.0492(19) 0.0526(18) 0.0047(15) 0.0037(15) -0.0038(14)
C8 0.064(2) 0.057(2) 0.0499(19) -0.0049(17) -0.0096(17) 0.0032(17)
C9 0.088(3) 0.058(2) 0.0381(17) 0.0069(15) -0.0005(18) 0.018(2)
C10 0.099(3) 0.0439(19) 0.0479(19) 0.0102(15) 0.025(2) 0.0053(19)
C11 0.0559(18) 0.0423(17) 0.0499(18) 0.0004(14) 0.0145(15) -0.0001(14)
C12 0.0329(13) 0.0366(15) 0.0436(15) -0.0026(12) 0.0032(12) 0.0039(11)
C13 0.0438(16) 0.0455(18) 0.0494(17) 0.0001(14) 0.0002(14) -0.0044(13)
C14 0.0497(19) 0.054(2) 0.063(2) -0.0098(18) -0.0088(17) -0.0058(16)
C15 0.058(2) 0.071(3) 0.052(2) -0.0142(18) -0.0097(17) 0.0084(19)
C16 0.063(2) 0.079(3) 0.0419(18) -0.0003(17) 0.0088(16) 0.000(2)
C17 0.0469(17) 0.061(2) 0.0469(17) -0.0036(15) 0.0105(14) -0.0052(15)
C18 0.0414(15) 0.0364(15) 0.0410(15) 0.0003(12) 0.0051(13) -0.0005(12)
C19 0.0495(17) 0.0481(18) 0.0536(18) 0.0045(15) 0.0120(15) 0.0016(14)
C20 0.068(2) 0.052(2) 0.081(3) 0.014(2) 0.027(2) -0.0052(18)
C21 0.084(3) 0.054(2) 0.081(3) 0.030(2) 0.017(2) 0.006(2)
C22 0.065(2) 0.061(2) 0.082(3) 0.019(2) 0.005(2) 0.014(2)
C23 0.0452(17) 0.0468(18) 0.066(2) 0.0080(17) 0.0030(16) 0.0029(14)
C24 0.0500(19) 0.051(2) 0.072(2) -0.0165(18) 0.0061(17) 0.0117(16)
C25 0.062(2) 0.067(2) 0.0466(18) -0.0101(16) 0.0176(16) -0.0116(18)
C26 0.0399(14) 0.0389(15) 0.0417(15) -0.0030(12) 0.0059(12) -0.0029(12)
C27 0.0478(18) 0.0429(18) 0.062(2) -0.0060(15) 0.0112(15) -0.0031(14)
C28 0.062(2) 0.052(2) 0.063(2) -0.0004(17) 0.0101(18) -0.0216(17)
C29 0.0443(18) 0.062(2) 0.061(2) 0.0124(17) 0.0074(16) -0.0121(16)
C30 0.0501(18) 0.061(2) 0.060(2) 0.0060(17) 0.0204(16) 0.0038(16)
C31 0.0420(15) 0.0441(17) 0.0475(17) -0.0042(13) 0.0078(14) -0.0004(13)
C32 0.080(4) 0.281(12) 0.128(6) 0.026(7) 0.038(4) -0.001(6)
Cl1 0.1209(16) 0.340(4) 0.1109(15) 0.030(2) 0.0069(12) -0.003(2)
Cl2 0.0961(13) 0.451(6) 0.1063(14) 0.045(2) 0.0204(11) -0.035(2)
P1 0.0364(4) 0.0408(5) 0.0415(5) -0.0069(3) 0.0071(3) -0.0014(3)

loop_
_atom_type_symbol
_atom_type_description
_atom_type_scat_dispersion_real
_atom_type_scat_dispersion_imag
_atom_type_scat_source
C C 0.0033 0.0016 'International Tables Vol C Tables 4.2.6.8 and 6.1.1.4'
H H 0.0000 0.0000 'International Tables Vol C Tables 4.2.6.8 and 6.1.1.4'
P P 0.1023 0.0942 'International Tables Vol C Tables 4.2.6.8 and 6.1.1.4'
Cl Cl 0.1484 0.1585 'International Tables Vol C Tables 4.2.6.8 and 6.1.1.4'

loop_
_geom_angle_atom_site_label_1
_geom_angle_atom_site_label_2
_geom_angle_atom_site_label_3
_geom_angle
C2 C1 C5 107.8(2)
C2 C1 C12 127.3(3)
C5 C1 C12 124.7(3)
C1 C2 C3 108.1(2)
C1 C2 C18 126.8(3)
C3 C2 C18 125.1(3)
C2 C3 C4 107.0(2)
C2 C3 P1 124.2(2)
C4 C3 P1 126.6(2)
C5 C4 C3 107.3(2)
C5 C4 C6 124.6(3)
C3 C4 C6 127.6(3)
C4 C5 C1 109.8(3)
C4 C5 H5A 125.1
C1 C5 H5A 125.1
C11 C6 C7 117.6(3)
C11 C6 C4 121.6(3)
C7 C6 C4 120.7(3)
C8 C7 C6 121.3(3)
C8 C7 H7A 119.3
C6 C7 H7A 119.3
C9 C8 C7 120.9(4)
C9 C8 H8A 119.6
C7 C8 H8A 119.6
C8 C9 C10 119.0(3)
C8 C9 H9A 120.5
C10 C9 H9A 120.5
C9 C10 C11 121.2(4)
C9 C10 H10A 119.4
C11 C10 H10A 119.4
C6 C11 C10 119.9(4)
C6 C11 H11A 120.0
C10 C11 H11A 120.0
C13 C12 C17 117.5(3)
C13 C12 C1 120.8(3)
C17 C12 C1 121.7(3)
C14 C13 C12 121.4(3)
C14 C13 H13A 119.3
C12 C13 H13A 119.3
C15 C14 C13 120.4(3)
C15 C14 H14A 119.8
C13 C14 H14A 119.8
C14 C15 C16 119.6(3)
C14 C15 H15A 120.2
C16 C15 H15A 120.2
C15 C16 C17 120.7(3)
C15 C16 H16A 119.7
C17 C16 H16A 119.7
C12 C17 C16 120.5(3)
C12 C17 H17A 119.8
C16 C17 H17A 119.8
C19 C18 C23 117.8(3)
C19 C18 C2 121.6(3)
C23 C18 C2 120.7(3)
C20 C19 C18 121.3(3)
C20 C19 H19A 119.3
C18 C19 H19A 119.3
C19 C20 C21 120.0(4)
C19 C20 H20A 120.0
C21 C20 H20A 120.0
C22 C21 C20 119.2(4)
C22 C21 H21A 120.4
C20 C21 H21A 120.4
C23 C22 C21 120.3(4)
C23 C22 H22A 119.8
C21 C22 H22A 119.8
C22 C23 C18 121.3(4)
C22 C23 H23A 119.3
C18 C23 H23A 119.3
P1 C24 H24A 109.5
P1 C24 H24B 109.5
H24A C24 H24B 109.5
P1 C24 H24C 109.5
H24A C24 H24C 109.5
H24B C24 H24C 109.5
P1 C25 H25A 109.5
P1 C25 H25B 109.5
H25A C25 H25B 109.5
P1 C25 H25C 109.5
H25A C25 H25C 109.5
H25B C25 H25C 109.5
C31 C26 C27 119.1(3)
C31 C26 P1 120.6(2)
C27 C26 P1 120.2(2)
C26 C27 C28 119.4(3)
C26 C27 H27A 120.3
C28 C27 H27A 120.3
C29 C28 C27 120.8(3)
C29 C28 H28A 119.6
C27 C28 H28A 119.6
C28 C29 C30 120.2(3)
C28 C29 H29A 119.9
C30 C29 H29A 119.9
C29 C30 C31 120.1(3)
C29 C30 H30A 120.0
C31 C30 H30A 120.0
C26 C31 C30 120.3(3)
C26 C31 H31A 119.8
C30 C31 H31A 119.8
Cl2 C32 Cl1 116.7(4)
Cl2 C32 H32A 108.1
Cl1 C32 H32A 108.1
Cl2 C32 H32B 108.1
Cl1 C32 H32B 108.1
H32A C32 H32B 107.3
C3 P1 C25 112.24(16)
C3 P1 C24 112.69(16)
C25 P1 C24 104.50(19)
C3 P1 C26 114.71(14)
C25 P1 C26 105.60(17)
C24 P1 C26 106.31(17)

loop_
_geom_bond_atom_site_label_1
_geom_bond_atom_site_label_2
_geom_bond_distance
C1 C2 1.395(4)
C1 C5 1.421(4)
C1 C12 1.480(4)
C2 C3 1.438(4)
C2 C18 1.484(4)
C3 C4 1.444(4)
C3 P1 1.739(3)
C4 C5 1.381(4)
C4 C6 1.479(4)
C5 H5A 0.9300
C6 C11 1.387(5)
C6 C7 1.398(5)
C7 C8 1.378(5)
C7 H7A 0.9300
C8 C9 1.359(6)
C8 H8A 0.9300
C9 C10 1.376(6)
C9 H9A 0.9300
C10 C11 1.397(5)
C10 H10A 0.9300
C11 H11A 0.9300
C12 C13 1.386(4)
C12 C17 1.393(5)
C13 C14 1.386(5)
C13 H13A 0.9300
C14 C15 1.363(6)
C14 H14A 0.9300
C15 C16 1.366(6)
C15 H15A 0.9300
C16 C17 1.394(5)
C16 H16A 0.9300
C17 H17A 0.9300
C18 C19 1.384(5)
C18 C23 1.399(4)
C19 C20 1.383(5)
C19 H19A 0.9300
C20 C21 1.393(6)
C20 H20A 0.9300
C21 C22 1.381(6)
C21 H21A 0.9300
C22 C23 1.375(5)
C22 H22A 0.9300
C23 H23A 0.9300
C24 P1 1.803(4)
C24 H24A 0.9600
C24 H24B 0.9600
C24 H24C 0.9600
C25 P1 1.798(4)
C25 H25A 0.9600
C25 H25B 0.9600
C25 H25C 0.9600
C26 C31 1.380(4)
C26 C27 1.390(4)
C26 P1 1.805(3)
C27 C28 1.391(5)
C27 H27A 0.9300
C28 C29 1.358(6)
C28 H28A 0.9300
C29 C30 1.368(5)
C29 H29A 0.9300
C30 C31 1.388(5)
C30 H30A 0.9300
C31 H31A 0.9300
C32 Cl2 1.636(8)
C32 Cl1 1.700(8)
C32 H32A 0.9700
C32 H32B 0.9700
